data_4122624
loop_
_publ_author_name
'Lin, Tzu-Pin'
'Peters, Jonas C.'

_publ_section_title
;
 Boryl-metal bonds facilitate cobalt/nickel-catalyzed olefin
 hydrogenation.
;
_journal_issue 39
_journal_name_full 'Journal of the American Chemical Society'
_journal_page_first 13672
_journal_page_last 13683
_journal_paper_doi 10.1021/ja504667f
_journal_volume 136
_journal_year 2014
_chemical_formula_sum 'C24 H44 B Cl N2 Ni P2'
_chemical_formula_weight 527.52
_chemical_name_common 5_(tBuPBP)NiCl
_chemical_name_systematic
; 
 ? 
;
_space_group_IT_number 61
_symmetry_cell_setting orthorhombic
_symmetry_space_group_name_Hall '-P 2ac 2ab'
_symmetry_space_group_name_H-M 'P b c a'
_atom_sites_solution_hydrogens geom
_atom_sites_solution_primary direct
_atom_sites_solution_secondary difmap
_audit_creation_method SHELXL-97
_cell_angle_alpha 90.00
_cell_angle_beta 90.00
_cell_angle_gamma 90.00
_cell_formula_units_Z 8
_cell_length_a 11.6572(4)
_cell_length_b 14.3769(5)
_cell_length_c 31.9983(12)
_cell_measurement_temperature 110(2)
_cell_volume 5362.7(3)
_computing_cell_refinement 'Bruker APEX'
_computing_data_collection 'Bruker APEX'
_computing_data_reduction 'Bruker APEX'
_computing_molecular_graphics 'Bruker SHELXTL'
_computing_publication_material 'Bruker SHELXTL'
_computing_structure_refinement 'SHELXL-97 (Sheldrick, 2008)'
_computing_structure_solution 'SHELXS-97 (Sheldrick, 2008)'
_diffrn_ambient_temperature 110(2)
_diffrn_measured_fraction_theta_full 1.000
_diffrn_measured_fraction_theta_max 1.000
_diffrn_measurement_device_type 'CCD area detector'
_diffrn_measurement_method 'phi and omega scans'
_diffrn_radiation_monochromator graphite
_diffrn_radiation_source 'fine-focus sealed tube'
_diffrn_radiation_type MoK\a
_diffrn_radiation_wavelength 0.71073
_diffrn_reflns_av_R_equivalents 0.0377
_diffrn_reflns_av_sigmaI/netI 0.0124
_diffrn_reflns_limit_h_max 14
_diffrn_reflns_limit_h_min -14
_diffrn_reflns_limit_k_max 17
_diffrn_reflns_limit_k_min -17
_diffrn_reflns_limit_l_max 39
_diffrn_reflns_limit_l_min -39
_diffrn_reflns_number 103086
_diffrn_reflns_theta_full 26.37
_diffrn_reflns_theta_max 26.37
_diffrn_reflns_theta_min 2.16
_exptl_absorpt_coefficient_mu 0.957
_exptl_absorpt_correction_T_max 0.9448
_exptl_absorpt_correction_T_min 0.9103
_exptl_absorpt_correction_type multi-scan
_exptl_absorpt_process_details sadabs
_exptl_crystal_colour yellow
_exptl_crystal_density_diffrn 1.307
_exptl_crystal_density_method 'not measured'
_exptl_crystal_description block
_exptl_crystal_F_000 2256
_exptl_crystal_size_max 0.10
_exptl_crystal_size_mid 0.08
_exptl_crystal_size_min 0.06
_refine_diff_density_max 0.428
_refine_diff_density_min -0.358
_refine_diff_density_rms 0.059
_refine_ls_extinction_method none
_refine_ls_goodness_of_fit_ref 1.006
_refine_ls_hydrogen_treatment constr
_refine_ls_matrix_type full
_refine_ls_number_parameters 280
_refine_ls_number_reflns 5478
_refine_ls_number_restraints 0
_refine_ls_restrained_S_all 1.006
_refine_ls_R_factor_all 0.0302
_refine_ls_R_factor_gt 0.0276
_refine_ls_shift/su_max 0.002
_refine_ls_shift/su_mean 0.000
_refine_ls_structure_factor_coef Fsqd
_refine_ls_weighting_details 'calc w=1/[\s^2^(Fo^2^)+(0.0386P)^2^+6.5000P] where P=(Fo^2^+2Fc^2^)/3'
_refine_ls_weighting_scheme calc
_refine_ls_wR_factor_gt 0.0721
_refine_ls_wR_factor_ref 0.0739
_reflns_number_gt 5102
_reflns_number_total 5478
_reflns_threshold_expression >2sigma(I)
_cod_data_source_file ja504667f_si_002.cif
_cod_data_source_block mm
_cod_depositor_comments
;
The following automatic conversions were performed:

'_symmetry_cell_setting' value 'Orthorhombic' changed to
'orthorhombic' according to
/home/saulius/struct/COD-crude-data--automatic-downloads/rss-feeds/ACS/lib/dictionaries/cif_core.dic
dictionary named 'cif_core.dic' version 2.4.2 from 2011-04-26.

Automatic conversion script
Id: cif_fix_values 2281 2013-09-26 08:29:07Z andrius 

 Adding full bibliography for 4122621--4122627.cif.
;
_cod_original_sg_symbol_H-M Pbca
_cod_database_code 4122624

loop_
_symmetry_equiv_pos_as_xyz
'x, y, z'
'-x+1/2, -y, z+1/2'
'x+1/2, -y+1/2, -z'
'-x, y+1/2, -z+1/2'
'-x, -y, -z'
'x-1/2, y, -z-1/2'
'-x-1/2, y-1/2, z'
'x, -y-1/2, z-1/2'

loop_
_atom_site_label
_atom_site_type_symbol
_atom_site_fract_x
_atom_site_fract_y
_atom_site_fract_z
_atom_site_U_iso_or_equiv
_atom_site_adp_type
_atom_site_occupancy
_atom_site_symmetry_multiplicity
_atom_site_calc_flag
_atom_site_refinement_flags
Ni1 Ni 0.486917(17) 0.069023(14) 0.850052(6) 0.00885(7) Uani 1 1 d .
Cl1 Cl 0.47845(3) -0.03787(3) 0.799217(12) 0.01431(10) Uani 1 1 d .
P2 P 0.33875(3) 0.15840(3) 0.834073(12) 0.00862(9) Uani 1 1 d .
P1 P 0.62148(3) 0.00787(3) 0.889965(12) 0.00926(9) Uani 1 1 d .
N1 N 0.58480(12) 0.16856(10) 0.92447(4) 0.0127(3) Uani 1 1 d .
N2 N 0.41802(12) 0.23282(10) 0.90234(4) 0.0119(3) Uani 1 1 d .
C17 C 0.36494(14) 0.23894(11) 0.78892(5) 0.0119(3) Uani 1 1 d .
C2 C 0.45000(15) 0.27823(11) 0.93886(5) 0.0120(3) Uani 1 1 d .
C21 C 0.19830(14) 0.09555(11) 0.82962(5) 0.0119(3) Uani 1 1 d .
C8 C 0.75644(14) -0.03805(12) 0.86571(5) 0.0137(3) Uani 1 1 d .
C24 C 0.18588(15) 0.05147(12) 0.78617(5) 0.0157(3) Uani 1 1 d .
H24A H 0.1122 0.0189 0.7844 0.024 Uiso 1 1 calc R
H24B H 0.2485 0.0072 0.7816 0.024 Uiso 1 1 calc R
H24C H 0.1890 0.1002 0.7648 0.024 Uiso 1 1 calc R
C16 C 0.31250(14) 0.23977(12) 0.87892(5) 0.0118(3) Uani 1 1 d .
H16A H 0.2993 0.3041 0.8690 0.014 Uiso 1 1 calc R
H16B H 0.2460 0.2195 0.8959 0.014 Uiso 1 1 calc R
C18 C 0.26209(15) 0.29974(12) 0.77724(5) 0.0157(3) Uani 1 1 d .
H18A H 0.2824 0.3395 0.7535 0.023 Uiso 1 1 calc R
H18B H 0.2409 0.3387 0.8011 0.023 Uiso 1 1 calc R
H18C H 0.1971 0.2600 0.7696 0.023 Uiso 1 1 calc R
C1 C 0.55512(14) 0.23820(11) 0.95268(5) 0.0122(3) Uani 1 1 d .
C12 C 0.55287(14) -0.07988(11) 0.92577(5) 0.0122(3) Uani 1 1 d .
C3 C 0.39857(15) 0.34972(12) 0.96107(5) 0.0149(3) Uani 1 1 d .
H3A H 0.3283 0.3764 0.9520 0.018 Uiso 1 1 calc R
C7 C 0.67472(14) 0.09957(12) 0.92696(5) 0.0137(3) Uani 1 1 d .
H7A H 0.6826 0.0749 0.9557 0.016 Uiso 1 1 calc R
H7B H 0.7493 0.1253 0.9177 0.016 Uiso 1 1 calc R
C20 C 0.46643(15) 0.30086(12) 0.80213(6) 0.0166(4) Uani 1 1 d .
H20A H 0.4845 0.3445 0.7796 0.025 Uiso 1 1 calc R
H20B H 0.5335 0.2618 0.8079 0.025 Uiso 1 1 calc R
H20C H 0.4459 0.3357 0.8274 0.025 Uiso 1 1 calc R
C19 C 0.40371(16) 0.18351(12) 0.75043(5) 0.0181(4) Uani 1 1 d .
H19A H 0.4173 0.2263 0.7271 0.027 Uiso 1 1 calc R
H19B H 0.3438 0.1389 0.7427 0.027 Uiso 1 1 calc R
H19C H 0.4747 0.1500 0.7569 0.027 Uiso 1 1 calc R
C22 C 0.20311(15) 0.01820(12) 0.86283(6) 0.0167(4) Uani 1 1 d .
H22A H 0.1316 -0.0177 0.8621 0.025 Uiso 1 1 calc R
H22B H 0.2127 0.0461 0.8906 0.025 Uiso 1 1 calc R
H22C H 0.2680 -0.0231 0.8569 0.025 Uiso 1 1 calc R
C6 C 0.60846(15) 0.27022(12) 0.98872(5) 0.0150(3) Uani 1 1 d .
H6A H 0.6786 0.2438 0.9981 0.018 Uiso 1 1 calc R
C14 C 0.63579(15) -0.12327(13) 0.95753(5) 0.0173(4) Uani 1 1 d .
H14A H 0.5943 -0.1682 0.9749 0.026 Uiso 1 1 calc R
H14B H 0.6680 -0.0743 0.9753 0.026 Uiso 1 1 calc R
H14C H 0.6979 -0.1550 0.9426 0.026 Uiso 1 1 calc R
C13 C 0.49627(16) -0.15773(13) 0.90024(6) 0.0180(4) Uani 1 1 d .
H13A H 0.4611 -0.2030 0.9192 0.027 Uiso 1 1 calc R
H13B H 0.5544 -0.1889 0.8831 0.027 Uiso 1 1 calc R
H13C H 0.4371 -0.1311 0.8821 0.027 Uiso 1 1 calc R
C11 C 0.85960(15) -0.04115(14) 0.89571(6) 0.0181(4) Uani 1 1 d .
H11A H 0.9266 -0.0660 0.8810 0.027 Uiso 1 1 calc R
H11B H 0.8414 -0.0813 0.9196 0.027 Uiso 1 1 calc R
H11C H 0.8765 0.0218 0.9057 0.027 Uiso 1 1 calc R
C23 C 0.09338(14) 0.15698(13) 0.83876(6) 0.0164(4) Uani 1 1 d .
H23A H 0.0233 0.1199 0.8359 0.025 Uiso 1 1 calc R
H23B H 0.0914 0.2089 0.8189 0.025 Uiso 1 1 calc R
H23C H 0.0986 0.1813 0.8673 0.025 Uiso 1 1 calc R
C15 C 0.45566(15) -0.02832(13) 0.94868(5) 0.0170(4) Uani 1 1 d .
H15A H 0.4169 -0.0713 0.9678 0.026 Uiso 1 1 calc R
H15B H 0.4004 -0.0046 0.9282 0.026 Uiso 1 1 calc R
H15C H 0.4878 0.0238 0.9646 0.026 Uiso 1 1 calc R
C5 C 0.55564(17) 0.34261(12) 1.01071(5) 0.0182(4) Uani 1 1 d .
H5A H 0.5908 0.3657 1.0354 0.022 Uiso 1 1 calc R
C4 C 0.45333(17) 0.38146(13) 0.99732(5) 0.0185(4) Uani 1 1 d .
H4A H 0.4197 0.4305 1.0130 0.022 Uiso 1 1 calc R
C10 C 0.73761(16) -0.13509(14) 0.84682(6) 0.0211(4) Uani 1 1 d .
H10A H 0.8095 -0.1573 0.8344 0.032 Uiso 1 1 calc R
H10B H 0.6783 -0.1317 0.8252 0.032 Uiso 1 1 calc R
H10C H 0.7130 -0.1782 0.8688 0.032 Uiso 1 1 calc R
C9 C 0.78268(15) 0.03006(14) 0.82994(6) 0.0214(4) Uani 1 1 d .
H9A H 0.8528 0.0105 0.8155 0.032 Uiso 1 1 calc R
H9B H 0.7934 0.0927 0.8414 0.032 Uiso 1 1 calc R
H9C H 0.7186 0.0304 0.8101 0.032 Uiso 1 1 calc R
B1 B 0.49864(16) 0.16129(14) 0.89265(6) 0.0124(4) Uani 1 1 d .

loop_
_atom_site_aniso_label
_atom_site_aniso_U_11
_atom_site_aniso_U_22
_atom_site_aniso_U_33
_atom_site_aniso_U_23
_atom_site_aniso_U_13
_atom_site_aniso_U_12
Ni1 0.00879(11) 0.00872(12) 0.00903(11) -0.00136(7) -0.00162(7) 0.00115(7)
Cl1 0.0151(2) 0.0139(2) 0.01393(19) -0.00496(15) -0.00228(15) 0.00259(15)
P2 0.00811(19) 0.00844(19) 0.00929(19) -0.00122(15) -0.00125(14) 0.00080(15)
P1 0.00800(19) 0.0101(2) 0.00963(19) 0.00077(15) -0.00040(15) 0.00036(15)
N1 0.0136(7) 0.0118(7) 0.0126(7) -0.0018(5) -0.0031(5) 0.0000(6)
N2 0.0125(7) 0.0117(7) 0.0116(6) -0.0033(5) -0.0028(5) 0.0006(5)
C17 0.0138(8) 0.0110(8) 0.0111(7) 0.0005(6) 0.0004(6) 0.0012(6)
C2 0.0154(8) 0.0109(8) 0.0098(7) 0.0009(6) 0.0005(6) -0.0054(6)
C21 0.0088(7) 0.0108(8) 0.0161(8) -0.0010(6) -0.0012(6) -0.0008(6)
C8 0.0070(7) 0.0205(9) 0.0136(8) 0.0012(7) 0.0009(6) 0.0024(7)
C24 0.0132(8) 0.0150(8) 0.0190(9) -0.0053(7) -0.0041(7) -0.0003(7)
C16 0.0108(7) 0.0121(8) 0.0125(8) -0.0029(6) -0.0014(6) 0.0021(6)
C18 0.0183(8) 0.0129(8) 0.0158(8) 0.0013(6) -0.0027(7) 0.0032(7)
C1 0.0146(8) 0.0099(8) 0.0121(8) 0.0005(6) 0.0015(6) -0.0047(6)
C12 0.0119(8) 0.0136(8) 0.0112(8) 0.0024(6) -0.0002(6) -0.0021(6)
C3 0.0186(8) 0.0128(8) 0.0135(8) -0.0008(6) 0.0022(7) -0.0015(7)
C7 0.0126(8) 0.0140(8) 0.0144(8) -0.0007(6) -0.0045(6) -0.0005(6)
C20 0.0157(8) 0.0150(8) 0.0190(9) 0.0027(7) 0.0000(7) -0.0037(7)
C19 0.0231(9) 0.0176(9) 0.0136(8) -0.0004(7) 0.0041(7) 0.0037(7)
C22 0.0143(8) 0.0138(8) 0.0222(9) 0.0025(7) -0.0001(7) -0.0027(7)
C6 0.0180(8) 0.0142(8) 0.0127(8) 0.0028(6) -0.0020(6) -0.0074(7)
C14 0.0167(8) 0.0195(9) 0.0156(8) 0.0072(7) -0.0017(7) -0.0015(7)
C13 0.0209(9) 0.0167(9) 0.0163(9) 0.0019(7) -0.0007(7) -0.0073(7)
C11 0.0096(8) 0.0259(10) 0.0189(9) 0.0028(7) -0.0005(7) 0.0040(7)
C23 0.0103(8) 0.0176(9) 0.0212(9) -0.0031(7) -0.0018(7) 0.0019(7)
C15 0.0139(8) 0.0247(9) 0.0124(8) 0.0018(7) 0.0021(6) -0.0005(7)
C5 0.0267(10) 0.0170(9) 0.0110(8) -0.0024(7) -0.0007(7) -0.0091(7)
C4 0.0270(10) 0.0149(8) 0.0137(8) -0.0041(7) 0.0049(7) -0.0053(7)
C10 0.0157(9) 0.0241(10) 0.0234(9) -0.0048(8) 0.0020(7) 0.0064(8)
C9 0.0137(8) 0.0347(11) 0.0159(8) 0.0073(8) 0.0025(7) -0.0008(8)
B1 0.0120(9) 0.0134(9) 0.0118(9) 0.0010(7) -0.0012(7) -0.0018(7)

loop_
_atom_type_symbol
_atom_type_description
_atom_type_scat_dispersion_real
_atom_type_scat_dispersion_imag
_atom_type_scat_source
C C 0.0033 0.0016 'International Tables Vol C Tables 4.2.6.8 and 6.1.1.4'
H H 0.0000 0.0000 'International Tables Vol C Tables 4.2.6.8 and 6.1.1.4'
B B 0.0013 0.0007 'International Tables Vol C Tables 4.2.6.8 and 6.1.1.4'
Cl Cl 0.1484 0.1585 'International Tables Vol C Tables 4.2.6.8 and 6.1.1.4'
Ni Ni 0.3393 1.1124 'International Tables Vol C Tables 4.2.6.8 and 6.1.1.4'
N N 0.0061 0.0033 'International Tables Vol C Tables 4.2.6.8 and 6.1.1.4'
P P 0.1023 0.0942 'International Tables Vol C Tables 4.2.6.8 and 6.1.1.4'

loop_
_geom_angle_atom_site_label_1
_geom_angle_atom_site_label_2
_geom_angle_atom_site_label_3
_geom_angle
B1 Ni1 P1 79.19(6)
B1 Ni1 P2 79.46(6)
P1 Ni1 P2 156.995(18)
B1 Ni1 Cl1 178.20(6)
P1 Ni1 Cl1 100.274(17)
P2 Ni1 Cl1 101.315(17)
C21 P2 C17 112.39(7)
C21 P2 C16 102.48(7)
C17 P2 C16 103.33(7)
C21 P2 Ni1 114.79(5)
C17 P2 Ni1 114.16(5)
C16 P2 Ni1 108.22(5)
C8 P1 C7 103.36(8)
C8 P1 C12 111.88(8)
C7 P1 C12 103.14(8)
C8 P1 Ni1 119.84(5)
C7 P1 Ni1 108.68(5)
C12 P1 Ni1 108.51(5)
C1 N1 B1 109.80(14)
C1 N1 C7 129.66(14)
B1 N1 C7 119.81(14)
C2 N2 B1 110.15(14)
C2 N2 C16 129.24(14)
B1 N2 C16 119.88(14)
C18 C17 C19 109.34(14)
C18 C17 C20 109.80(14)
C19 C17 C20 107.11(14)
C18 C17 P2 114.41(12)
C19 C17 P2 110.20(11)
C20 C17 P2 105.69(11)
C3 C2 N2 131.57(16)
C3 C2 C1 120.84(15)
N2 C2 C1 107.58(14)
C24 C21 C23 109.55(14)
C24 C21 C22 109.30(14)
C23 C21 C22 108.24(14)
C24 C21 P2 110.49(12)
C23 C21 P2 113.79(12)
C22 C21 P2 105.30(11)
C10 C8 C9 108.31(15)
C10 C8 C11 109.32(15)
C9 C8 C11 109.11(14)
C10 C8 P1 111.28(12)
C9 C8 P1 104.54(12)
C11 C8 P1 114.05(12)
C21 C24 H24A 109.5
C21 C24 H24B 109.5
H24A C24 H24B 109.5
C21 C24 H24C 109.5
H24A C24 H24C 109.5
H24B C24 H24C 109.5
N2 C16 P2 102.40(10)
N2 C16 H16A 111.3
P2 C16 H16A 111.3
N2 C16 H16B 111.3
P2 C16 H16B 111.3
H16A C16 H16B 109.2
C17 C18 H18A 109.5
C17 C18 H18B 109.5
H18A C18 H18B 109.5
C17 C18 H18C 109.5
H18A C18 H18C 109.5
H18B C18 H18C 109.5
C6 C1 N1 131.74(16)
C6 C1 C2 120.61(16)
N1 C1 C2 107.65(14)
C13 C12 C14 109.08(14)
C13 C12 C15 106.75(14)
C14 C12 C15 110.11(14)
C13 C12 P1 110.32(11)
C14 C12 P1 114.06(12)
C15 C12 P1 106.25(11)
C2 C3 C4 117.98(17)
C2 C3 H3A 121.0
C4 C3 H3A 121.0
N1 C7 P1 101.97(11)
N1 C7 H7A 111.4
P1 C7 H7A 111.4
N1 C7 H7B 111.4
P1 C7 H7B 111.4
H7A C7 H7B 109.2
C17 C20 H20A 109.5
C17 C20 H20B 109.5
H20A C20 H20B 109.5
C17 C20 H20C 109.5
H20A C20 H20C 109.5
H20B C20 H20C 109.5
C17 C19 H19A 109.5
C17 C19 H19B 109.5
H19A C19 H19B 109.5
C17 C19 H19C 109.5
H19A C19 H19C 109.5
H19B C19 H19C 109.5
C21 C22 H22A 109.5
C21 C22 H22B 109.5
H22A C22 H22B 109.5
C21 C22 H22C 109.5
H22A C22 H22C 109.5
H22B C22 H22C 109.5
C1 C6 C5 117.86(16)
C1 C6 H6A 121.1
C5 C6 H6A 121.1
C12 C14 H14A 109.5
C12 C14 H14B 109.5
H14A C14 H14B 109.5
C12 C14 H14C 109.5
H14A C14 H14C 109.5
H14B C14 H14C 109.5
C12 C13 H13A 109.5
C12 C13 H13B 109.5
H13A C13 H13B 109.5
C12 C13 H13C 109.5
H13A C13 H13C 109.5
H13B C13 H13C 109.5
C8 C11 H11A 109.5
C8 C11 H11B 109.5
H11A C11 H11B 109.5
C8 C11 H11C 109.5
H11A C11 H11C 109.5
H11B C11 H11C 109.5
C21 C23 H23A 109.5
C21 C23 H23B 109.5
H23A C23 H23B 109.5
C21 C23 H23C 109.5
H23A C23 H23C 109.5
H23B C23 H23C 109.5
C12 C15 H15A 109.5
C12 C15 H15B 109.5
H15A C15 H15B 109.5
C12 C15 H15C 109.5
H15A C15 H15C 109.5
H15B C15 H15C 109.5
C4 C5 C6 121.56(16)
C4 C5 H5A 119.2
C6 C5 H5A 119.2
C5 C4 C3 121.15(17)
C5 C4 H4A 119.4
C3 C4 H4A 119.4
C8 C10 H10A 109.5
C8 C10 H10B 109.5
H10A C10 H10B 109.5
C8 C10 H10C 109.5
H10A C10 H10C 109.5
H10B C10 H10C 109.5
C8 C9 H9A 109.5
C8 C9 H9B 109.5
H9A C9 H9B 109.5
C8 C9 H9C 109.5
H9A C9 H9C 109.5
H9B C9 H9C 109.5
N2 B1 N1 104.74(15)
N2 B1 Ni1 127.54(13)
N1 B1 Ni1 127.47(14)

loop_
_geom_bond_atom_site_label_1
_geom_bond_atom_site_label_2
_geom_bond_distance
Ni1 B1 1.907(2)
Ni1 P1 2.2056(4)
Ni1 P2 2.2126(4)
Ni1 Cl1 2.2399(4)
P2 C21 1.8755(17)
P2 C17 1.8765(17)
P2 C16 1.8765(16)
P1 C8 1.8745(17)
P1 C7 1.8775(17)
P1 C12 1.8825(17)
N1 C1 1.392(2)
N1 B1 1.434(2)
N1 C7 1.445(2)
N2 C2 1.390(2)
N2 B1 1.427(2)
N2 C16 1.444(2)
C17 C18 1.530(2)
C17 C19 1.535(2)
C17 C20 1.540(2)
C2 C3 1.386(2)
C2 C1 1.424(2)
C21 C24 1.535(2)
C21 C23 1.537(2)
C21 C22 1.539(2)
C8 C10 1.536(3)
C8 C9 1.537(2)
C8 C11 1.539(2)
C24 H24A 0.9800
C24 H24B 0.9800
C24 H24C 0.9800
C16 H16A 0.9900
C16 H16B 0.9900
C18 H18A 0.9800
C18 H18B 0.9800
C18 H18C 0.9800
C1 C6 1.389(2)
C12 C13 1.535(2)
C12 C14 1.535(2)
C12 C15 1.540(2)
C3 C4 1.401(2)
C3 H3A 0.9500
C7 H7A 0.9900
C7 H7B 0.9900
C20 H20A 0.9800
C20 H20B 0.9800
C20 H20C 0.9800
C19 H19A 0.9800
C19 H19B 0.9800
C19 H19C 0.9800
C22 H22A 0.9800
C22 H22B 0.9800
C22 H22C 0.9800
C6 C5 1.399(3)
C6 H6A 0.9500
C14 H14A 0.9800
C14 H14B 0.9800
C14 H14C 0.9800
C13 H13A 0.9800
C13 H13B 0.9800
C13 H13C 0.9800
C11 H11A 0.9800
C11 H11B 0.9800
C11 H11C 0.9800
C23 H23A 0.9800
C23 H23B 0.9800
C23 H23C 0.9800
C15 H15A 0.9800
C15 H15B 0.9800
C15 H15C 0.9800
C5 C4 1.385(3)
C5 H5A 0.9500
C4 H4A 0.9500
C10 H10A 0.9800
C10 H10B 0.9800
C10 H10C 0.9800
C9 H9A 0.9800
C9 H9B 0.9800
C9 H9C 0.9800

loop_
_geom_torsion_atom_site_label_1
_geom_torsion_atom_site_label_2
_geom_torsion_atom_site_label_3
_geom_torsion_atom_site_label_4
_geom_torsion
B1 Ni1 P2 C21 -126.32(8)
P1 Ni1 P2 C21 -104.18(7)
Cl1 Ni1 P2 C21 55.33(6)
B1 Ni1 P2 C17 101.85(8)
P1 Ni1 P2 C17 124.00(7)
Cl1 Ni1 P2 C17 -76.50(6)
B1 Ni1 P2 C16 -12.58(8)
P1 Ni1 P2 C16 9.56(8)
Cl1 Ni1 P2 C16 169.07(6)
B1 Ni1 P1 C8 -132.37(9)
P2 Ni1 P1 C8 -154.53(7)
Cl1 Ni1 P1 C8 45.89(7)
B1 Ni1 P1 C7 -14.01(8)
P2 Ni1 P1 C7 -36.17(8)
Cl1 Ni1 P1 C7 164.25(6)
B1 Ni1 P1 C12 97.47(8)
P2 Ni1 P1 C12 75.30(7)
Cl1 Ni1 P1 C12 -84.27(6)
C21 P2 C17 C18 46.02(14)
C16 P2 C17 C18 -63.72(13)
Ni1 P2 C17 C18 178.99(10)
C21 P2 C17 C19 -77.65(13)
C16 P2 C17 C19 172.61(12)
Ni1 P2 C17 C19 55.32(13)
C21 P2 C17 C20 166.94(11)
C16 P2 C17 C20 57.20(12)
Ni1 P2 C17 C20 -60.08(12)
B1 N2 C2 C3 -178.21(18)
C16 N2 C2 C3 -8.2(3)
B1 N2 C2 C1 1.92(19)
C16 N2 C2 C1 171.95(16)
C17 P2 C21 C24 49.66(14)
C16 P2 C21 C24 159.94(12)
Ni1 P2 C21 C24 -83.00(12)
C17 P2 C21 C23 -74.06(14)
C16 P2 C21 C23 36.21(14)
Ni1 P2 C21 C23 153.27(10)
C17 P2 C21 C22 167.56(11)
C16 P2 C21 C22 -82.16(12)
Ni1 P2 C21 C22 34.90(12)
C7 P1 C8 C10 159.51(12)
C12 P1 C8 C10 49.20(14)
Ni1 P1 C8 C10 -79.45(13)
C7 P1 C8 C9 -83.80(13)
C12 P1 C8 C9 165.89(11)
Ni1 P1 C8 C9 37.24(13)
C7 P1 C8 C11 35.28(15)
C12 P1 C8 C11 -75.03(15)
Ni1 P1 C8 C11 156.32(11)
C2 N2 C16 P2 179.26(14)
B1 N2 C16 P2 -11.54(18)
C21 P2 C16 N2 137.53(11)
C17 P2 C16 N2 -105.52(11)
Ni1 P2 C16 N2 15.87(12)
B1 N1 C1 C6 178.63(18)
C7 N1 C1 C6 8.6(3)
B1 N1 C1 C2 -1.17(18)
C7 N1 C1 C2 -171.19(16)
C3 C2 C1 C6 -0.2(2)
N2 C2 C1 C6 179.72(15)
C3 C2 C1 N1 179.66(15)
N2 C2 C1 N1 -0.46(18)
C8 P1 C12 C13 -73.59(14)
C7 P1 C12 C13 175.97(12)
Ni1 P1 C12 C13 60.82(12)
C8 P1 C12 C14 49.58(14)
C7 P1 C12 C14 -60.87(14)
Ni1 P1 C12 C14 -176.01(11)
C8 P1 C12 C15 171.07(11)
C7 P1 C12 C15 60.63(12)
Ni1 P1 C12 C15 -54.52(12)
N2 C2 C3 C4 -179.60(17)
C1 C2 C3 C4 0.3(2)
C1 N1 C7 P1 158.27(14)
B1 N1 C7 P1 -10.90(18)
C8 P1 C7 N1 145.00(11)
C12 P1 C7 N1 -98.34(11)
Ni1 P1 C7 N1 16.68(12)
N1 C1 C6 C5 -179.82(17)
C2 C1 C6 C5 0.0(2)
C1 C6 C5 C4 0.2(3)
C6 C5 C4 C3 -0.1(3)
C2 C3 C4 C5 -0.1(3)
C2 N2 B1 N1 -2.56(19)
C16 N2 B1 N1 -173.66(14)
C2 N2 B1 Ni1 172.08(13)
C16 N2 B1 Ni1 1.0(2)
C1 N1 B1 N2 2.26(18)
C7 N1 B1 N2 173.42(14)
C1 N1 B1 Ni1 -172.39(13)
C7 N1 B1 Ni1 -1.2(2)
P1 Ni1 B1 N2 -162.81(17)
P2 Ni1 B1 N2 8.56(15)
Cl1 Ni1 B1 N2 124.4(19)
P1 Ni1 B1 N1 10.66(15)
P2 Ni1 B1 N1 -177.97(17)
Cl1 Ni1 B1 N1 -62(2)
